data_7716177
loop_
_publ_author_name
'Dinauer, Sabrina B.'
'Szlosek, Robert'
'Piesch, Martin'
'Bal&#xe1;zs, G&#xe1;bor'
'Reichl, Stephan'
'Prock, Lukas'
'Riesinger, Christoph'
'Walter, Marc D.'
'Scheer, Manfred'

_publ_section_title
;
 Homo- and heterobimetallic transition metal cluster derived from
 [Cp*Fe(&#x3b7;<sup>5</sup>-E<sub>5</sub>)] (E = P, As) - unprecedented
 structural motifs of the resulting polypnictogen ligands.
;
_journal_issue 24
_journal_name_full 'Dalton transactions (Cambridge, England : 2003)'
_journal_page_first 10201
_journal_page_last 10207
_journal_paper_doi 10.1039/d4dt01160k
_journal_volume 53
_journal_year 2024
_chemical_formula_moiety 'C44 H73 As5 Fe3'
_chemical_formula_sum 'C44 H73 As5 Fe3'
_chemical_formula_weight 1144.17
_space_group_crystal_system monoclinic
_space_group_IT_number 14
_space_group_name_Hall '-P 2yn'
_space_group_name_H-M_alt 'P 1 21/n 1'
_atom_sites_solution_hydrogens geom
_audit_creation_date 2024-05-06
_audit_creation_method
;
Olex2 1.5-alpha
(compiled 2024.02.16 svn.r378c4104 for OlexSys, GUI svn.r6928)
;
_audit_update_record
;
2024-05-18 deposited with the CCDC.	2024-05-27 downloaded from the CCDC.
;
_cell_angle_alpha 90
_cell_angle_beta 106.2280(10)
_cell_angle_gamma 90
_cell_formula_units_Z 4
_cell_length_a 19.3773(2)
_cell_length_b 10.87080(10)
_cell_length_c 22.7856(2)
_cell_measurement_reflns_used 17143
_cell_measurement_temperature 123.00(10)
_cell_measurement_theta_max 73.3440
_cell_measurement_theta_min 2.6310
_cell_volume 4608.48(8)
_computing_cell_refinement 'CrysAlisPro 1.171.43.36a (Rigaku OD, 2022)'
_computing_data_collection 'CrysAlisPro system (CCD 42.92a 64-bit (release 29-05-2023))'
_computing_data_reduction 'CrysAlisPro 1.171.43.36a (Rigaku OD, 2022)'
_computing_molecular_graphics 'Olex2 1.5-alpha (Dolomanov et al., 2009)'
_computing_publication_material 'Olex2 1.5-alpha (Dolomanov et al., 2009)'
_computing_structure_refinement 'SHELXL 2018/3 (Sheldrick, 2015)'
_computing_structure_solution 'SHELXT 2018/2 (Sheldrick, 2018)'
_diffrn_ambient_temperature 123.15
_diffrn_detector_area_resol_mean 10.0000
_diffrn_detector_type 'HyPix-Arc 150'
_diffrn_measured_fraction_theta_full 0.997
_diffrn_measured_fraction_theta_max 0.948
_diffrn_measurement_details
;
List of Runs (angles in degrees, time in seconds):

  # Type    Start    End  Width  t~exp~   \w     \q     \k     \f   Frames
#--------------------------------------------------------------------------
  1  \w     11.00  36.00   0.50    0.10    --   60.52 -30.00 150.00   50
  2  \w     16.00  42.00   0.50    0.10    --   60.52  -7.00  33.00   52
  3  \w     11.00  39.00   0.50    0.10    --   60.52 -30.00   0.00   56
  4  \w     12.00  39.00   0.50    0.10    --   60.52 -30.00 -90.00   54
  5  \w     54.00  79.00   0.50    0.10    --   74.57   7.00-151.00   50
  6  \w     62.00  95.00   0.50    0.10    --   60.52  30.00-120.00   66
  7  \w     36.00 105.00   0.50    0.10    --   60.52   7.00-151.00  138
  8  \w     40.00 107.00   0.50    0.10    --   74.02   7.00-151.00  134
  9  \w     96.00 122.00   0.50    0.10    --   74.57  30.00-120.00   52
 10  \w     62.00 110.00   0.50    0.10    --   60.52  30.00 120.00   96
 11  \w     37.00  85.00   0.50    0.10    --   74.57 -95.00  60.00   96
 12  \w     23.00  71.00   0.50    0.10    --   60.52 -95.00 -60.00   96
 13  \w     44.00  70.00   0.50    0.10    --   60.52 -95.00 -90.00   52
 14  \w     38.00  79.00   0.50    0.10    --   74.02 -95.00-150.00   82
 15  \w     27.00  52.00   0.50    0.10    --   60.52-125.00-150.00   50
 16  \w     64.00  89.00   0.50    0.10    --   60.52-125.00-150.00   50
 17  \w     53.00  79.00   0.50    0.10    --   74.02 -95.00 -90.00   52
 18  \w     36.00  76.00   0.50    0.10    --   74.57 -95.00 120.00   80
 19  \w    -74.00 -23.00   0.50    0.10    --  -61.43 125.00   0.00  102
 20  \w   -118.00 -38.00   0.50    0.10    --  -79.42 139.00 -81.11  160
 21  \w    -99.00 -35.00   0.50    0.10    --  -75.00 125.00 -90.00  128
 22  \w   -100.00 -74.00   0.50    0.10    --  -75.11 125.00-150.00   52
 23  \w    -59.00 -31.00   0.50    0.10    --  -75.11 125.00-150.00   56
 24  \w   -115.00 -40.00   0.50    0.10    --  -75.11  -7.00  33.00  150
 25  \w   -124.00 -97.00   0.50    0.10    --  -75.11 -30.00  30.00   54
 26  \w   -118.00 -73.00   0.50    0.10    --  -75.11-125.00  60.00   90
 27  \w    -52.00 -26.00   0.50    0.10    --  -61.43  -7.00  33.00   52
;
_diffrn_measurement_device 'four-circle diffractometer'
_diffrn_measurement_device_type 'XtaLAB Synergy R, DW system, HyPix-Arc 150'
_diffrn_measurement_method '\w scans'
_diffrn_radiation_type CuK\a
_diffrn_radiation_wavelength 1.54184
_diffrn_reflns_av_R_equivalents 0.0342
_diffrn_reflns_av_unetI/netI 0.0313
_diffrn_reflns_Laue_measured_fraction_full 0.997
_diffrn_reflns_Laue_measured_fraction_max 0.948
_diffrn_reflns_limit_h_max 23
_diffrn_reflns_limit_h_min -24
_diffrn_reflns_limit_k_max 13
_diffrn_reflns_limit_k_min -8
_diffrn_reflns_limit_l_max 26
_diffrn_reflns_limit_l_min -27
_diffrn_reflns_number 40677
_diffrn_reflns_point_group_measured_fraction_full 0.997
_diffrn_reflns_point_group_measured_fraction_max 0.948
_diffrn_reflns_theta_full 67.684
_diffrn_reflns_theta_max 73.487
_diffrn_reflns_theta_min 2.653
_exptl_absorpt_coefficient_mu 11.670
_exptl_absorpt_correction_T_max 0.805
_exptl_absorpt_correction_T_min 0.360
_exptl_absorpt_correction_type gaussian
_exptl_absorpt_process_details
;
CrysAlisPro 1.171.43.36a (Rigaku Oxford Diffraction, 2022)
Numerical absorption correction based on gaussian integration over
a multifaceted crystal model
Empirical absorption correction using spherical harmonics,
implemented in SCALE3 ABSPACK scaling algorithm.
;
_exptl_crystal_colour 'dark brown'
_exptl_crystal_colour_modifier dark
_exptl_crystal_colour_primary brown
_exptl_crystal_density_diffrn 1.649
_exptl_crystal_description plate
_exptl_crystal_F_000 2320
_exptl_crystal_size_max 0.19
_exptl_crystal_size_mid 0.05
_exptl_crystal_size_min 0.05
_refine_diff_density_max 0.573
_refine_diff_density_min -0.457
_refine_diff_density_rms 0.086
_refine_ls_extinction_method none
_refine_ls_goodness_of_fit_ref 1.052
_refine_ls_hydrogen_treatment constr
_refine_ls_matrix_type full
_refine_ls_number_parameters 492
_refine_ls_number_reflns 8821
_refine_ls_number_restraints 0
_refine_ls_restrained_S_all 1.052
_refine_ls_R_factor_all 0.0316
_refine_ls_R_factor_gt 0.0268
_refine_ls_shift/su_max 0.002
_refine_ls_shift/su_mean 0.000
_refine_ls_structure_factor_coef Fsqd
_refine_ls_weighting_details 'w=1/[\s^2^(Fo^2^)+(0.0294P)^2^+3.1728P] where P=(Fo^2^+2Fc^2^)/3'
_refine_ls_weighting_scheme calc
_refine_ls_wR_factor_gt 0.0614
_refine_ls_wR_factor_ref 0.0630
_reflns_Friedel_coverage 0.000
_reflns_number_gt 7899
_reflns_number_total 8821
_reflns_threshold_expression 'I > 2\s(I)'
_cod_data_source_file d4dt01160k2.cif
_cod_data_source_block sd521_f1_abs
_cod_depositor_comments 'Adding full bibliography for 7716174--7716180.cif.'
_cod_database_code 7716177
_shelx_shelxl_version_number 2018/3
_shelx_space_group_comment
;
The symmetry employed for this shelxl refinement is uniquely defined
by the following loop, which should always be used as a source of
symmetry information in preference to the above space-group names.
They are only intended as comments.
;
_shelx_estimated_absorpt_t_max 0.593
_shelx_estimated_absorpt_t_min 0.215
_olex2_refinement_description
;
1. Fixed Uiso
 At 1.2 times of:
  All C(H) groups
 At 1.5 times of:
  All C(H,H,H) groups
2.a Aromatic/amide H refined with riding coordinates:
 C4(H4), C18(H18), C20(H20), C34(H34)
2.b Idealised Me refined as rotating group:
 C24(H24A,H24B,H24C), C30(H30A,H30B,H30C), C36(H36A,H36B,H36C), C44(H44A,H44B,
 H44C), C11(H11A,H11B,H11C), C25(H25A,H25B,H25C), C13(H13A,H13B,H13C), C27(H27A,
 H27B,H27C), C7(H7A,H7B,H7C), C29(H29A,H29B,H29C), C31(H31A,H31B,H31C), C2(H2A,
 H2B,H2C), C33(H33A,H33B,H33C), C17(H17A,H17B,H17C), C35(H35A,H35B,H35C),
 C9(H9A,H9B,H9C), C37(H37A,H37B,H37C), C19(H19A,H19B,H19C), C39(H39A,H39B,H39C),
  C5(H5A,H5B,H5C), C41(H41A,H41B,H41C), C21(H21A,H21B,H21C), C43(H43A,H43B,H43C)
;
_olex2_submission_special_instructions 'No special instructions were received'
_oxdiff_exptl_absorpt_empirical_details
;
Empirical correction (ABSPACK) includes:
- Absorption correction using spherical harmonics
- Frame scaling
;

loop_
_space_group_symop_operation_xyz
'x, y, z'
'-x+1/2, y+1/2, -z+1/2'
'-x, -y, -z'
'x-1/2, -y-1/2, z-1/2'

loop_
_atom_site_label
_atom_site_type_symbol
_atom_site_fract_x
_atom_site_fract_y
_atom_site_fract_z
_atom_site_U_iso_or_equiv
_atom_site_adp_type
_atom_site_occupancy
_atom_site_site_symmetry_order
_atom_site_calc_flag
_atom_site_refinement_flags_posn
_atom_site_refinement_flags_adp
_atom_site_refinement_flags_occupancy
_atom_site_disorder_assembly
_atom_site_disorder_group
As1 As 0.37570(2) 0.57166(3) 0.74916(2) 0.01319(7) Uani 1 1 d . . . . .
As4 As 0.27923(2) 0.57155(3) 0.65241(2) 0.01316(7) Uani 1 1 d . . . . .
As5 As 0.42408(2) 0.78062(3) 0.63934(2) 0.01293(7) Uani 1 1 d . . . . .
As3 As 0.46900(2) 0.59220(3) 0.61082(2) 0.01483(7) Uani 1 1 d . . . . .
As2 As 0.39906(2) 0.45915(3) 0.65535(2) 0.01463(7) Uani 1 1 d . . . . .
Fe1 Fe 0.33681(2) 0.62197(4) 0.57770(2) 0.01150(9) Uani 1 1 d . . . . .
Fe3 Fe 0.47994(2) 0.62167(4) 0.72126(2) 0.01157(9) Uani 1 1 d . . . . .
Fe2 Fe 0.33981(2) 0.75574(4) 0.69292(2) 0.01149(9) Uani 1 1 d . . . . .
C1 C 0.23949(13) 0.5768(2) 0.50774(11) 0.0135(5) Uani 1 1 d . . . . .
C4 C 0.25851(13) 0.7046(2) 0.50586(11) 0.0136(5) Uani 1 1 d . . . . .
H4 H 0.230141 0.771741 0.512397 0.016 Uiso 1 1 calc R U . . .
C6 C 0.54337(13) 0.5767(2) 0.81288(11) 0.0143(5) Uani 1 1 d . . . . .
C8 C 0.56620(13) 0.5050(2) 0.76783(11) 0.0141(5) Uani 1 1 d . . . . .
C10 C 0.33142(13) 0.9500(2) 0.69816(12) 0.0143(5) Uani 1 1 d . . . . .
C12 C 0.29971(13) 0.5057(2) 0.49979(11) 0.0140(5) Uani 1 1 d . . . . .
C14 C 0.26266(14) 0.8991(2) 0.66763(12) 0.0147(5) Uani 1 1 d . . . . .
C16 C 0.35336(14) 0.8991(2) 0.75853(12) 0.0158(5) Uani 1 1 d . . . . .
C18 C 0.55077(13) 0.7041(2) 0.79810(11) 0.0142(5) Uani 1 1 d . . . . .
H18 H 0.536854 0.771833 0.818560 0.017 Uiso 1 1 calc R U . . .
C20 C 0.58948(13) 0.5918(2) 0.73006(12) 0.0156(5) Uani 1 1 d . . . . .
H20 H 0.607734 0.570347 0.696838 0.019 Uiso 1 1 calc R U . . .
C22 C 0.58161(13) 0.7142(2) 0.74892(12) 0.0149(5) Uani 1 1 d . . . . .
C24 C 0.25978(15) 0.3301(3) 0.42783(12) 0.0224(6) Uani 1 1 d . . . . .
H24A H 0.265736 0.387390 0.396410 0.034 Uiso 1 1 calc R U . . .
H24B H 0.209879 0.332512 0.429689 0.034 Uiso 1 1 calc R U . . .
H24C H 0.271545 0.246516 0.417620 0.034 Uiso 1 1 calc R U . . .
C26 C 0.32579(14) 0.7158(2) 0.49282(11) 0.0151(5) Uani 1 1 d . . . . .
C28 C 0.29864(14) 0.8182(2) 0.76544(12) 0.0150(5) Uani 1 1 d . . . . .
C30 C 0.41750(14) 0.9384(3) 0.80905(13) 0.0209(6) Uani 1 1 d . . . . .
H30A H 0.434171 0.869342 0.837090 0.031 Uiso 1 1 calc R U . . .
H30B H 0.404138 1.007258 0.831388 0.031 Uiso 1 1 calc R U . . .
H30C H 0.456088 0.964207 0.791661 0.031 Uiso 1 1 calc R U . . .
C32 C 0.24260(13) 0.8177(2) 0.70935(12) 0.0147(5) Uani 1 1 d . . . . .
C34 C 0.35098(14) 0.5935(2) 0.49050(11) 0.0149(5) Uani 1 1 d . . . . .
H34 H 0.395744 0.572733 0.483709 0.018 Uiso 1 1 calc R U . . .
C36 C 0.17155(14) 0.7549(2) 0.70114(13) 0.0188(6) Uani 1 1 d . . . . .
H36A H 0.179582 0.670019 0.715912 0.028 Uiso 1 1 calc R U . . .
H36B H 0.144871 0.754769 0.657716 0.028 Uiso 1 1 calc R U . . .
H36C H 0.143791 0.799035 0.724438 0.028 Uiso 1 1 calc R U . . .
C38 C 0.35483(14) 0.8302(2) 0.46905(12) 0.0174(6) Uani 1 1 d . . . . .
C40 C 0.15928(14) 0.5449(2) 0.49920(12) 0.0176(6) Uani 1 1 d . . . . .
C42 C 0.31050(14) 0.3675(2) 0.49049(12) 0.0171(6) Uani 1 1 d . . . . .
C44 C 0.14231(15) 0.4191(3) 0.52205(13) 0.0232(6) Uani 1 1 d . . . . .
H44A H 0.158974 0.353999 0.499541 0.035 Uiso 1 1 calc R U . . .
H44B H 0.090302 0.411394 0.515453 0.035 Uiso 1 1 calc R U . . .
H44C H 0.166783 0.411342 0.565769 0.035 Uiso 1 1 calc R U . . .
C11 C 0.61327(15) 0.5533(3) 0.92097(13) 0.0232(6) Uani 1 1 d . . . . .
H11A H 0.611903 0.538194 0.963035 0.035 Uiso 1 1 calc R U . . .
H11B H 0.633060 0.635368 0.918212 0.035 Uiso 1 1 calc R U . . .
H11C H 0.643666 0.491265 0.909274 0.035 Uiso 1 1 calc R U . . .
C23 C 0.61619(14) 0.8280(2) 0.73027(12) 0.0173(6) Uani 1 1 d . . . . .
C3 C 0.53598(14) 0.5455(2) 0.87727(12) 0.0174(6) Uani 1 1 d . . . . .
C25 C 0.29240(15) 0.7552(2) 0.82188(12) 0.0190(6) Uani 1 1 d . . . . .
H25A H 0.256333 0.797373 0.837355 0.029 Uiso 1 1 calc R U . . .
H25B H 0.338962 0.757329 0.853026 0.029 Uiso 1 1 calc R U . . .
H25C H 0.277784 0.669523 0.812360 0.029 Uiso 1 1 calc R U . . .
C13 C 0.43630(14) 0.8217(3) 0.47767(13) 0.0240(6) Uani 1 1 d . . . . .
H13A H 0.461527 0.820199 0.521419 0.036 Uiso 1 1 calc R U . . .
H13B H 0.452173 0.893224 0.458692 0.036 Uiso 1 1 calc R U . . .
H13C H 0.447118 0.746277 0.458408 0.036 Uiso 1 1 calc R U . . .
C27 C 0.21518(14) 0.9383(3) 0.60675(12) 0.0199(6) Uani 1 1 d . . . . .
H27A H 0.244845 0.968245 0.581275 0.030 Uiso 1 1 calc R U . . .
H27B H 0.183152 1.004175 0.612454 0.030 Uiso 1 1 calc R U . . .
H27C H 0.186430 0.868019 0.586661 0.030 Uiso 1 1 calc R U . . .
C7 C 0.12265(15) 0.5526(3) 0.42945(12) 0.0227(6) Uani 1 1 d . . . . .
H7A H 0.129660 0.635011 0.414690 0.034 Uiso 1 1 calc R U . . .
H7B H 0.071104 0.536188 0.421361 0.034 Uiso 1 1 calc R U . . .
H7C H 0.144046 0.491355 0.408233 0.034 Uiso 1 1 calc R U . . .
C29 C 0.57851(15) 0.9469(2) 0.73961(13) 0.0215(6) Uani 1 1 d . . . . .
H29A H 0.528669 0.945631 0.713863 0.032 Uiso 1 1 calc R U . . .
H29B H 0.603646 1.017442 0.728349 0.032 Uiso 1 1 calc R U . . .
H29C H 0.579056 0.954007 0.782619 0.032 Uiso 1 1 calc R U . . .
C15 C 0.57914(14) 0.3662(2) 0.76145(12) 0.0169(6) Uani 1 1 d . . . . .
C31 C 0.64544(15) 0.3287(3) 0.81371(13) 0.0247(6) Uani 1 1 d . . . . .
H31A H 0.661353 0.246481 0.805581 0.037 Uiso 1 1 calc R U . . .
H31B H 0.632761 0.327897 0.852443 0.037 Uiso 1 1 calc R U . . .
H31C H 0.684313 0.387922 0.816312 0.037 Uiso 1 1 calc R U . . .
C2 C 0.59796(15) 0.3403(3) 0.70123(13) 0.0223(6) Uani 1 1 d . . . . .
H2A H 0.642836 0.382502 0.701774 0.033 Uiso 1 1 calc R U . . .
H2B H 0.559138 0.370457 0.666744 0.033 Uiso 1 1 calc R U . . .
H2C H 0.603885 0.251566 0.696886 0.033 Uiso 1 1 calc R U . . .
C33 C 0.36867(15) 1.0514(2) 0.67450(13) 0.0196(6) Uani 1 1 d . . . . .
H33A H 0.420707 1.044317 0.692578 0.029 Uiso 1 1 calc R U . . .
H33B H 0.352143 1.131069 0.685530 0.029 Uiso 1 1 calc R U . . .
H33C H 0.357504 1.045214 0.629919 0.029 Uiso 1 1 calc R U . . .
C17 C 0.12271(14) 0.6410(3) 0.53007(13) 0.0214(6) Uani 1 1 d . . . . .
H17A H 0.147457 0.644293 0.573882 0.032 Uiso 1 1 calc R U . . .
H17B H 0.072319 0.618096 0.524204 0.032 Uiso 1 1 calc R U . . .
H17C H 0.125051 0.721959 0.511766 0.032 Uiso 1 1 calc R U . . .
C35 C 0.38746(14) 0.3424(3) 0.48722(13) 0.0227(6) Uani 1 1 d . . . . .
H35A H 0.394233 0.253666 0.483569 0.034 Uiso 1 1 calc R U . . .
H35B H 0.421937 0.373066 0.524448 0.034 Uiso 1 1 calc R U . . .
H35C H 0.395238 0.384431 0.451558 0.034 Uiso 1 1 calc R U . . .
C9 C 0.69374(14) 0.8321(3) 0.77339(14) 0.0252(6) Uani 1 1 d . . . . .
H9A H 0.692014 0.836741 0.815911 0.038 Uiso 1 1 calc R U . . .
H9B H 0.718650 0.904660 0.763848 0.038 Uiso 1 1 calc R U . . .
H9C H 0.719621 0.757650 0.767692 0.038 Uiso 1 1 calc R U . . .
C37 C 0.50450(16) 0.4196(3) 0.88569(13) 0.0232(6) Uani 1 1 d . . . . .
H37A H 0.535982 0.354558 0.878131 0.035 Uiso 1 1 calc R U . . .
H37B H 0.456662 0.411260 0.856767 0.035 Uiso 1 1 calc R U . . .
H37C H 0.500727 0.412462 0.927554 0.035 Uiso 1 1 calc R U . . .
C19 C 0.62038(16) 0.8209(3) 0.66438(13) 0.0231(6) Uani 1 1 d . . . . .
H19A H 0.644267 0.744225 0.658542 0.035 Uiso 1 1 calc R U . . .
H19B H 0.647827 0.891139 0.655978 0.035 Uiso 1 1 calc R U . . .
H19C H 0.571717 0.822630 0.636372 0.035 Uiso 1 1 calc R U . . .
C39 C 0.31637(16) 0.8334(3) 0.39988(13) 0.0231(6) Uani 1 1 d . . . . .
H39A H 0.324149 0.755213 0.381279 0.035 Uiso 1 1 calc R U . . .
H39B H 0.335815 0.900910 0.380829 0.035 Uiso 1 1 calc R U . . .
H39C H 0.264750 0.846089 0.393632 0.035 Uiso 1 1 calc R U . . .
C5 C 0.49051(14) 0.6422(3) 0.89869(12) 0.0210(6) Uani 1 1 d . . . . .
H5A H 0.487060 0.620378 0.939511 0.031 Uiso 1 1 calc R U . . .
H5B H 0.442234 0.644751 0.870053 0.031 Uiso 1 1 calc R U . . .
H5C H 0.513218 0.723111 0.900182 0.031 Uiso 1 1 calc R U . . .
C41 C 0.51526(14) 0.2818(2) 0.76158(13) 0.0214(6) Uani 1 1 d . . . . .
H41A H 0.533305 0.204253 0.782101 0.032 Uiso 1 1 calc R U . . .
H41B H 0.487296 0.264990 0.719380 0.032 Uiso 1 1 calc R U . . .
H41C H 0.484564 0.322537 0.783338 0.032 Uiso 1 1 calc R U . . .
C21 C 0.29804(15) 0.2820(2) 0.54072(12) 0.0204(6) Uani 1 1 d . . . . .
H21A H 0.262330 0.318942 0.558469 0.031 Uiso 1 1 calc R U . . .
H21B H 0.343372 0.270737 0.572738 0.031 Uiso 1 1 calc R U . . .
H21C H 0.280530 0.201965 0.522827 0.031 Uiso 1 1 calc R U . . .
C43 C 0.33745(16) 0.9489(2) 0.49760(13) 0.0226(6) Uani 1 1 d . . . . .
H43A H 0.285321 0.955631 0.490497 0.034 Uiso 1 1 calc R U . . .
H43B H 0.354840 1.019374 0.478987 0.034 Uiso 1 1 calc R U . . .
H43C H 0.361001 0.947959 0.541662 0.034 Uiso 1 1 calc R U . . .

loop_
_atom_site_aniso_label
_atom_site_aniso_U_11
_atom_site_aniso_U_22
_atom_site_aniso_U_33
_atom_site_aniso_U_23
_atom_site_aniso_U_13
_atom_site_aniso_U_12
As1 0.01393(13) 0.01252(15) 0.01226(14) 0.00139(11) 0.00226(10) 0.00007(11)
As4 0.01287(13) 0.01245(14) 0.01313(14) -0.00035(11) 0.00193(10) -0.00128(11)
As5 0.01342(13) 0.01181(14) 0.01326(14) 0.00003(11) 0.00324(10) -0.00029(11)
As3 0.01373(13) 0.01655(15) 0.01342(14) -0.00151(11) 0.00249(11) 0.00177(11)
As2 0.01617(14) 0.01106(14) 0.01479(14) -0.00103(11) 0.00121(11) 0.00098(11)
Fe1 0.01271(19) 0.0107(2) 0.00991(19) 0.00005(16) 0.00121(15) 0.00029(16)
Fe3 0.01110(18) 0.0111(2) 0.0111(2) -0.00032(16) 0.00084(15) -0.00011(16)
Fe2 0.01244(18) 0.0096(2) 0.01235(19) -0.00021(16) 0.00338(15) 0.00033(16)
C1 0.0140(12) 0.0142(13) 0.0108(12) -0.0004(10) 0.0008(9) -0.0024(10)
C4 0.0166(12) 0.0112(13) 0.0108(12) 0.0007(10) 0.0001(10) 0.0039(10)
C6 0.0119(11) 0.0153(13) 0.0136(12) -0.0005(11) -0.0001(9) -0.0014(10)
C8 0.0097(11) 0.0144(13) 0.0150(12) 0.0023(11) -0.0016(9) 0.0007(10)
C10 0.0178(12) 0.0090(12) 0.0184(13) -0.0016(10) 0.0089(10) 0.0048(10)
C12 0.0159(12) 0.0156(13) 0.0085(11) -0.0035(10) 0.0002(9) 0.0004(11)
C14 0.0182(13) 0.0089(12) 0.0186(13) -0.0015(10) 0.0078(11) 0.0042(10)
C16 0.0170(13) 0.0112(13) 0.0193(13) -0.0031(11) 0.0054(11) 0.0014(10)
C18 0.0145(12) 0.0145(13) 0.0118(12) -0.0004(10) 0.0006(10) -0.0007(10)
C20 0.0098(11) 0.0181(14) 0.0164(13) 0.0002(11) -0.0004(10) 0.0015(10)
C22 0.0115(11) 0.0154(13) 0.0154(13) 0.0013(11) -0.0004(10) -0.0010(10)
C24 0.0270(15) 0.0185(15) 0.0189(14) -0.0061(12) 0.0020(11) -0.0019(12)
C26 0.0178(13) 0.0146(13) 0.0109(12) 0.0013(10) 0.0007(10) -0.0022(11)
C28 0.0182(13) 0.0098(12) 0.0186(13) -0.0025(10) 0.0079(10) 0.0019(10)
C30 0.0197(13) 0.0184(14) 0.0230(14) -0.0036(12) 0.0032(11) 0.0011(12)
C32 0.0152(12) 0.0089(12) 0.0215(14) -0.0021(11) 0.0078(10) 0.0040(10)
C34 0.0155(12) 0.0165(13) 0.0117(12) 0.0000(10) 0.0020(10) -0.0004(11)
C36 0.0157(12) 0.0165(14) 0.0248(14) -0.0031(12) 0.0064(11) -0.0022(11)
C38 0.0223(14) 0.0142(13) 0.0151(13) 0.0021(11) 0.0043(11) -0.0015(11)
C40 0.0169(13) 0.0166(14) 0.0175(13) 0.0016(11) 0.0020(10) -0.0012(11)
C42 0.0177(13) 0.0160(14) 0.0157(13) -0.0034(11) 0.0017(10) -0.0007(11)
C44 0.0193(14) 0.0229(15) 0.0263(15) 0.0012(13) 0.0044(12) -0.0031(12)
C11 0.0253(14) 0.0236(15) 0.0162(13) 0.0000(12) -0.0015(11) -0.0014(13)
C23 0.0161(13) 0.0154(14) 0.0193(14) 0.0026(11) 0.0030(10) -0.0026(11)
C3 0.0215(13) 0.0167(14) 0.0122(12) 0.0014(11) 0.0016(10) -0.0031(11)
C25 0.0249(14) 0.0158(14) 0.0188(13) 0.0005(11) 0.0103(11) 0.0023(12)
C13 0.0209(14) 0.0252(16) 0.0264(15) 0.0057(13) 0.0075(12) -0.0058(12)
C27 0.0196(13) 0.0187(14) 0.0200(14) -0.0016(12) 0.0033(11) 0.0033(11)
C7 0.0177(13) 0.0260(16) 0.0192(14) -0.0009(12) -0.0032(11) 0.0010(12)
C29 0.0231(14) 0.0157(14) 0.0257(15) 0.0010(12) 0.0068(12) -0.0032(12)
C15 0.0148(12) 0.0147(13) 0.0193(14) 0.0000(11) 0.0016(10) 0.0006(11)
C31 0.0203(14) 0.0202(15) 0.0286(16) 0.0023(13) -0.0015(12) 0.0067(12)
C2 0.0242(14) 0.0159(14) 0.0265(15) -0.0004(12) 0.0069(12) 0.0060(12)
C33 0.0242(14) 0.0120(13) 0.0252(15) -0.0016(11) 0.0113(12) -0.0007(11)
C17 0.0158(13) 0.0241(15) 0.0233(15) -0.0007(12) 0.0040(11) -0.0005(12)
C35 0.0231(14) 0.0171(14) 0.0278(16) -0.0071(12) 0.0069(12) 0.0009(12)
C9 0.0153(13) 0.0258(16) 0.0316(16) 0.0011(13) 0.0017(12) -0.0057(12)
C37 0.0275(15) 0.0220(15) 0.0199(14) 0.0047(12) 0.0063(12) -0.0054(13)
C19 0.0270(15) 0.0206(15) 0.0240(15) 0.0011(12) 0.0108(12) -0.0052(12)
C39 0.0284(15) 0.0209(15) 0.0201(14) 0.0041(12) 0.0069(12) -0.0012(13)
C5 0.0228(14) 0.0236(15) 0.0159(13) -0.0009(12) 0.0043(11) -0.0015(12)
C41 0.0217(14) 0.0150(14) 0.0255(15) 0.0003(12) 0.0034(11) -0.0028(12)
C21 0.0259(14) 0.0137(14) 0.0203(14) -0.0018(11) 0.0040(11) -0.0004(12)
C43 0.0316(15) 0.0145(14) 0.0219(14) 0.0009(12) 0.0080(12) -0.0020(12)

loop_
_atom_type_symbol
_atom_type_description
_atom_type_scat_dispersion_real
_atom_type_scat_dispersion_imag
_atom_type_scat_source
C C 0.0181 0.0091 'International Tables Vol C Tables 4.2.6.8 and 6.1.1.4'
H H 0.0000 0.0000 'International Tables Vol C Tables 4.2.6.8 and 6.1.1.4'
Fe Fe -1.1336 3.1974 'International Tables Vol C Tables 4.2.6.8 and 6.1.1.4'
As As -0.9300 1.0051 'International Tables Vol C Tables 4.2.6.8 and 6.1.1.4'

loop_
_exptl_crystal_face_index_h
_exptl_crystal_face_index_k
_exptl_crystal_face_index_l
_exptl_crystal_face_perp_dist
0 0 1 0.0152
0 0 -1 0.0324
-6 6 3 0.0580
13 0 -4 0.0314
-11 -3 3 0.0544
13 0 -4 0.0277
1 5 10 0.0465
-12 0 7 0.0181
-3 -7 1 0.1001
-3 0 -13 0.0267
-5 0 -11 0.0219
-6 0 -10 0.0171
-9 0 -8 0.0172

loop_
_geom_angle_atom_site_label_1
_geom_angle_atom_site_label_2
_geom_angle_atom_site_label_3
_geom_angle
_geom_angle_site_symmetry_1
_geom_angle_site_symmetry_3
_geom_angle_publ_flag
As4 As1 As2 61.840(11) . . ?
Fe3 As1 As4 104.690(15) . . ?
Fe3 As1 As2 61.758(13) . . ?
Fe3 As1 Fe2 78.620(16) . . ?
Fe2 As1 As4 58.794(13) . . ?
Fe2 As1 As2 92.558(14) . . ?
As1 As4 As2 61.906(11) . . ?
Fe1 As4 As1 104.704(15) . . ?
Fe1 As4 As2 61.811(13) . . ?
Fe1 As4 Fe2 78.541(16) . . ?
Fe2 As4 As1 58.783(13) . . ?
Fe2 As4 As2 92.593(14) . . ?
As3 As5 Fe1 60.309(13) . . ?
As3 As5 Fe3 60.361(13) . . ?
Fe1 As5 Fe3 91.456(15) . . ?
Fe2 As5 As3 114.128(17) . . ?
Fe2 As5 Fe1 75.742(15) . . ?
Fe2 As5 Fe3 75.661(15) . . ?
As5 As3 As2 96.336(14) . . ?
As5 As3 Fe1 63.039(13) . . ?
As5 As3 Fe3 63.128(13) . . ?
As2 As3 Fe1 63.184(13) . . ?
As2 As3 Fe3 63.057(13) . . ?
Fe1 As3 Fe3 94.575(16) . . ?
As4 As2 As1 56.254(10) . . ?
As3 As2 As1 108.210(14) . . ?
As3 As2 As4 108.157(14) . . ?
As3 As2 Fe1 60.087(13) . . ?
As3 As2 Fe3 60.255(13) . . ?
Fe1 As2 As1 94.946(14) . . ?
Fe1 As2 As4 54.052(12) . . ?
Fe3 As2 As1 54.010(12) . . ?
Fe3 As2 As4 94.972(14) . . ?
Fe3 As2 Fe1 91.226(15) . . ?
As4 Fe1 As5 97.767(17) . . ?
As4 Fe1 As3 114.122(18) . . ?
As4 Fe1 As2 64.138(13) . . ?
As5 Fe1 As2 88.562(15) . . ?
As3 Fe1 As5 56.651(12) . . ?
As3 Fe1 As2 56.729(12) . . ?
C1 Fe1 As4 89.33(7) . . ?
C1 Fe1 As5 150.51(7) . . ?
C1 Fe1 As3 144.06(7) . . ?
C1 Fe1 As2 119.99(7) . . ?
C4 Fe1 As4 106.22(7) . . ?
C4 Fe1 As5 111.37(7) . . ?
C4 Fe1 As3 138.88(7) . . ?
C4 Fe1 As2 159.36(7) . . ?
C4 Fe1 C1 39.57(10) . . ?
C4 Fe1 C12 66.59(10) . . ?
C4 Fe1 C26 39.13(10) . . ?
C4 Fe1 C34 65.34(10) . . ?
C12 Fe1 As4 110.32(7) . . ?
C12 Fe1 As5 151.39(7) . . ?
C12 Fe1 As3 104.77(7) . . ?
C12 Fe1 As2 98.62(7) . . ?
C12 Fe1 C1 39.56(9) . . ?
C12 Fe1 C26 66.80(10) . . ?
C26 Fe1 As4 144.89(7) . . ?
C26 Fe1 As5 93.36(7) . . ?
C26 Fe1 As3 99.82(7) . . ?
C26 Fe1 As2 149.69(7) . . ?
C26 Fe1 C1 66.17(9) . . ?
C34 Fe1 As4 149.91(7) . . ?
C34 Fe1 As5 112.27(7) . . ?
C34 Fe1 As3 82.64(7) . . ?
C34 Fe1 As2 113.04(7) . . ?
C34 Fe1 C1 65.58(10) . . ?
C34 Fe1 C12 39.61(10) . . ?
C34 Fe1 C26 39.12(10) . . ?
As1 Fe3 As5 97.696(16) . . ?
As1 Fe3 As3 114.102(18) . . ?
As1 Fe3 As2 64.232(13) . . ?
As5 Fe3 As2 88.464(15) . . ?
As3 Fe3 As5 56.510(12) . . ?
As3 Fe3 As2 56.689(12) . . ?
C6 Fe3 As1 89.21(7) . . ?
C6 Fe3 As5 150.44(7) . . ?
C6 Fe3 As3 144.38(7) . . ?
C6 Fe3 As2 120.10(7) . . ?
C8 Fe3 As1 110.02(7) . . ?
C8 Fe3 As5 151.76(7) . . ?
C8 Fe3 As3 105.10(7) . . ?
C8 Fe3 As2 98.53(7) . . ?
C8 Fe3 C6 39.56(10) . . ?
C8 Fe3 C22 66.69(10) . . ?
C18 Fe3 As1 106.55(7) . . ?
C18 Fe3 As5 111.45(7) . . ?
C18 Fe3 As3 138.58(7) . . ?
C18 Fe3 As2 159.49(7) . . ?
C18 Fe3 C6 39.51(9) . . ?
C18 Fe3 C8 66.40(10) . . ?
C18 Fe3 C20 65.08(10) . . ?
C18 Fe3 C22 38.90(10) . . ?
C20 Fe3 As1 149.58(7) . . ?
C20 Fe3 As5 112.65(7) . . ?
C20 Fe3 As3 82.81(7) . . ?
C20 Fe3 As2 112.77(7) . . ?
C20 Fe3 C6 65.56(10) . . ?
C20 Fe3 C8 39.57(10) . . ?
C20 Fe3 C22 39.06(10) . . ?
C22 Fe3 As1 145.04(7) . . ?
C22 Fe3 As5 93.68(7) . . ?
C22 Fe3 As3 99.75(7) . . ?
C22 Fe3 As2 149.36(7) . . ?
C22 Fe3 C6 66.08(10) . . ?
As1 Fe2 As4 62.423(14) . . ?
As5 Fe2 As1 103.896(18) . . ?
As5 Fe2 As4 103.824(18) . . ?
C10 Fe2 As1 145.44(7) . . ?
C10 Fe2 As4 145.42(7) . . ?
C10 Fe2 As5 89.42(7) . . ?
C10 Fe2 C14 39.36(10) . . ?
C10 Fe2 C16 39.42(10) . . ?
C10 Fe2 C28 65.78(10) . . ?
C10 Fe2 C32 65.81(10) . . ?
C14 Fe2 As1 147.42(7) . . ?
C14 Fe2 As4 106.21(7) . . ?
C14 Fe2 As5 108.57(7) . . ?
C14 Fe2 C28 65.81(10) . . ?
C14 Fe2 C32 39.27(10) . . ?
C16 Fe2 As1 106.17(7) . . ?
C16 Fe2 As4 147.44(7) . . ?
C16 Fe2 As5 108.62(7) . . ?
C16 Fe2 C14 65.92(10) . . ?
C16 Fe2 C28 38.93(10) . . ?
C16 Fe2 C32 65.53(10) . . ?
C28 Fe2 As1 88.09(7) . . ?
C28 Fe2 As4 108.53(7) . . ?
C28 Fe2 As5 147.44(7) . . ?
C32 Fe2 As1 108.17(7) . . ?
C32 Fe2 As4 88.25(7) . . ?
C32 Fe2 As5 147.76(7) . . ?
C32 Fe2 C28 39.09(10) . . ?
C4 C1 Fe1 67.95(13) . . ?
C4 C1 C12 106.8(2) . . ?
C4 C1 C40 117.9(2) . . ?
C12 C1 Fe1 69.31(14) . . ?
C12 C1 C40 132.6(2) . . ?
C40 C1 Fe1 141.42(18) . . ?
Fe1 C4 H4 122.0 . . ?
C1 C4 Fe1 72.48(14) . . ?
C1 C4 H4 124.9 . . ?
C26 C4 Fe1 72.19(14) . . ?
C26 C4 C1 110.2(2) . . ?
C26 C4 H4 124.9 . . ?
C8 C6 Fe3 69.04(14) . . ?
C8 C6 C3 132.7(2) . . ?
C18 C6 Fe3 67.92(14) . . ?
C18 C6 C8 106.3(2) . . ?
C18 C6 C3 118.2(2) . . ?
C3 C6 Fe3 141.73(18) . . ?
C6 C8 Fe3 71.40(14) . . ?
C6 C8 C15 132.9(2) . . ?
C20 C8 Fe3 69.11(14) . . ?
C20 C8 C6 106.3(2) . . ?
C20 C8 C15 120.1(2) . . ?
C15 C8 Fe3 131.36(17) . . ?
C14 C10 Fe2 70.35(14) . . ?
C14 C10 C16 107.7(2) . . ?
C14 C10 C33 125.9(2) . . ?
C16 C10 Fe2 70.32(14) . . ?
C16 C10 C33 125.9(2) . . ?
C33 C10 Fe2 131.26(18) . . ?
C1 C12 Fe1 71.13(14) . . ?
C1 C12 C42 132.9(2) . . ?
C34 C12 Fe1 69.05(14) . . ?
C34 C12 C1 106.1(2) . . ?
C34 C12 C42 120.2(2) . . ?
C42 C12 Fe1 131.72(17) . . ?
C10 C14 Fe2 70.28(14) . . ?
C10 C14 C27 126.0(2) . . ?
C32 C14 Fe2 70.57(14) . . ?
C32 C14 C10 107.8(2) . . ?
C32 C14 C27 125.6(2) . . ?
C27 C14 Fe2 131.60(18) . . ?
C10 C16 Fe2 70.26(15) . . ?
C10 C16 C30 125.9(2) . . ?
C28 C16 Fe2 71.00(15) . . ?
C28 C16 C10 108.4(2) . . ?
C28 C16 C30 125.1(2) . . ?
C30 C16 Fe2 131.41(18) . . ?
Fe3 C18 H18 122.1 . . ?
C6 C18 Fe3 72.57(14) . . ?
C6 C18 H18 124.7 . . ?
C22 C18 Fe3 72.25(15) . . ?
C22 C18 C6 110.6(2) . . ?
C22 C18 H18 124.7 . . ?
Fe3 C20 H20 123.6 . . ?
C8 C20 Fe3 71.32(14) . . ?
C8 C20 H20 124.5 . . ?
C22 C20 Fe3 72.13(14) . . ?
C22 C20 C8 110.9(2) . . ?
C22 C20 H20 124.5 . . ?
C18 C22 Fe3 68.85(14) . . ?
C18 C22 C20 105.8(2) . . ?
C18 C22 C23 127.0(2) . . ?
C20 C22 Fe3 68.81(14) . . ?
C20 C22 C23 125.7(2) . . ?
C23 C22 Fe3 137.65(18) . . ?
H24A C24 H24B 109.5 . . ?
H24A C24 H24C 109.5 . . ?
H24B C24 H24C 109.5 . . ?
C42 C24 H24A 109.5 . . ?
C42 C24 H24B 109.5 . . ?
C42 C24 H24C 109.5 . . ?
C4 C26 Fe1 68.68(14) . . ?
C4 C26 C34 105.8(2) . . ?
C4 C26 C38 126.5(2) . . ?
C34 C26 Fe1 68.89(14) . . ?
C34 C26 C38 125.8(2) . . ?
C38 C26 Fe1 139.00(18) . . ?
C16 C28 Fe2 70.07(15) . . ?
C16 C28 C32 107.9(2) . . ?
C16 C28 C25 128.5(2) . . ?
C32 C28 Fe2 70.21(14) . . ?
C32 C28 C25 123.1(2) . . ?
C25 C28 Fe2 131.23(18) . . ?
C16 C30 H30A 109.5 . . ?
C16 C30 H30B 109.5 . . ?
C16 C30 H30C 109.5 . . ?
H30A C30 H30B 109.5 . . ?
H30A C30 H30C 109.5 . . ?
H30B C30 H30C 109.5 . . ?
C14 C32 Fe2 70.16(14) . . ?
C14 C32 C36 127.5(2) . . ?
C28 C32 Fe2 70.70(14) . . ?
C28 C32 C14 108.2(2) . . ?
C28 C32 C36 123.7(2) . . ?
C36 C32 Fe2 131.30(18) . . ?
Fe1 C34 H34 123.7 . . ?
C12 C34 Fe1 71.34(14) . . ?
C12 C34 H34 124.5 . . ?
C26 C34 Fe1 71.99(15) . . ?
C26 C34 C12 111.0(2) . . ?
C26 C34 H34 124.5 . . ?
C32 C36 H36A 109.5 . . ?
C32 C36 H36B 109.5 . . ?
C32 C36 H36C 109.5 . . ?
H36A C36 H36B 109.5 . . ?
H36A C36 H36C 109.5 . . ?
H36B C36 H36C 109.5 . . ?
C26 C38 C13 111.9(2) . . ?
C26 C38 C39 105.1(2) . . ?
C13 C38 C39 108.5(2) . . ?
C43 C38 C26 113.0(2) . . ?
C43 C38 C13 109.7(2) . . ?
C43 C38 C39 108.4(2) . . ?
C1 C40 C7 105.8(2) . . ?
C44 C40 C1 117.4(2) . . ?
C44 C40 C7 108.4(2) . . ?
C44 C40 C17 106.3(2) . . ?
C17 C40 C1 111.4(2) . . ?
C17 C40 C7 107.1(2) . . ?
C12 C42 C24 108.0(2) . . ?
C12 C42 C21 115.5(2) . . ?
C24 C42 C21 109.6(2) . . ?
C35 C42 C12 110.5(2) . . ?
C35 C42 C24 106.5(2) . . ?
C35 C42 C21 106.5(2) . . ?
C40 C44 H44A 109.5 . . ?
C40 C44 H44B 109.5 . . ?
C40 C44 H44C 109.5 . . ?
H44A C44 H44B 109.5 . . ?
H44A C44 H44C 109.5 . . ?
H44B C44 H44C 109.5 . . ?
H11A C11 H11B 109.5 . . ?
H11A C11 H11C 109.5 . . ?
H11B C11 H11C 109.5 . . ?
C3 C11 H11A 109.5 . . ?
C3 C11 H11B 109.5 . . ?
C3 C11 H11C 109.5 . . ?
C22 C23 C29 112.6(2) . . ?
C22 C23 C9 105.7(2) . . ?
C22 C23 C19 112.4(2) . . ?
C29 C23 C9 107.7(2) . . ?
C19 C23 C29 109.8(2) . . ?
C19 C23 C9 108.4(2) . . ?
C6 C3 C11 105.5(2) . . ?
C37 C3 C6 117.3(2) . . ?
C37 C3 C11 108.4(2) . . ?
C37 C3 C5 106.7(2) . . ?
C5 C3 C6 111.3(2) . . ?
C5 C3 C11 107.2(2) . . ?
C28 C25 H25A 109.5 . . ?
C28 C25 H25B 109.5 . . ?
C28 C25 H25C 109.5 . . ?
H25A C25 H25B 109.5 . . ?
H25A C25 H25C 109.5 . . ?
H25B C25 H25C 109.5 . . ?
C38 C13 H13A 109.5 . . ?
C38 C13 H13B 109.5 . . ?
C38 C13 H13C 109.5 . . ?
H13A C13 H13B 109.5 . . ?
H13A C13 H13C 109.5 . . ?
H13B C13 H13C 109.5 . . ?
C14 C27 H27A 109.5 . . ?
C14 C27 H27B 109.5 . . ?
C14 C27 H27C 109.5 . . ?
H27A C27 H27B 109.5 . . ?
H27A C27 H27C 109.5 . . ?
H27B C27 H27C 109.5 . . ?
C40 C7 H7A 109.5 . . ?
C40 C7 H7B 109.5 . . ?
C40 C7 H7C 109.5 . . ?
H7A C7 H7B 109.5 . . ?
H7A C7 H7C 109.5 . . ?
H7B C7 H7C 109.5 . . ?
C23 C29 H29A 109.5 . . ?
C23 C29 H29B 109.5 . . ?
C23 C29 H29C 109.5 . . ?
H29A C29 H29B 109.5 . . ?
H29A C29 H29C 109.5 . . ?
H29B C29 H29C 109.5 . . ?
C31 C15 C8 107.9(2) . . ?
C2 C15 C8 110.3(2) . . ?
C2 C15 C31 106.6(2) . . ?
C2 C15 C41 106.4(2) . . ?
C41 C15 C8 115.5(2) . . ?
C41 C15 C31 109.7(2) . . ?
C15 C31 H31A 109.5 . . ?
C15 C31 H31B 109.5 . . ?
C15 C31 H31C 109.5 . . ?
H31A C31 H31B 109.5 . . ?
H31A C31 H31C 109.5 . . ?
H31B C31 H31C 109.5 . . ?
C15 C2 H2A 109.5 . . ?
C15 C2 H2B 109.5 . . ?
C15 C2 H2C 109.5 . . ?
H2A C2 H2B 109.5 . . ?
H2A C2 H2C 109.5 . . ?
H2B C2 H2C 109.5 . . ?
C10 C33 H33A 109.5 . . ?
C10 C33 H33B 109.5 . . ?
C10 C33 H33C 109.5 . . ?
H33A C33 H33B 109.5 . . ?
H33A C33 H33C 109.5 . . ?
H33B C33 H33C 109.5 . . ?
C40 C17 H17A 109.5 . . ?
C40 C17 H17B 109.5 . . ?
C40 C17 H17C 109.5 . . ?
H17A C17 H17B 109.5 . . ?
H17A C17 H17C 109.5 . . ?
H17B C17 H17C 109.5 . . ?
C42 C35 H35A 109.5 . . ?
C42 C35 H35B 109.5 . . ?
C42 C35 H35C 109.5 . . ?
H35A C35 H35B 109.5 . . ?
H35A C35 H35C 109.5 . . ?
H35B C35 H35C 109.5 . . ?
C23 C9 H9A 109.5 . . ?
C23 C9 H9B 109.5 . . ?
C23 C9 H9C 109.5 . . ?
H9A C9 H9B 109.5 . . ?
H9A C9 H9C 109.5 . . ?
H9B C9 H9C 109.5 . . ?
C3 C37 H37A 109.5 . . ?
C3 C37 H37B 109.5 . . ?
C3 C37 H37C 109.5 . . ?
H37A C37 H37B 109.5 . . ?
H37A C37 H37C 109.5 . . ?
H37B C37 H37C 109.5 . . ?
C23 C19 H19A 109.5 . . ?
C23 C19 H19B 109.5 . . ?
C23 C19 H19C 109.5 . . ?
H19A C19 H19B 109.5 . . ?
H19A C19 H19C 109.5 . . ?
H19B C19 H19C 109.5 . . ?
C38 C39 H39A 109.5 . . ?
C38 C39 H39B 109.5 . . ?
C38 C39 H39C 109.5 . . ?
H39A C39 H39B 109.5 . . ?
H39A C39 H39C 109.5 . . ?
H39B C39 H39C 109.5 . . ?
C3 C5 H5A 109.5 . . ?
C3 C5 H5B 109.5 . . ?
C3 C5 H5C 109.5 . . ?
H5A C5 H5B 109.5 . . ?
H5A C5 H5C 109.5 . . ?
H5B C5 H5C 109.5 . . ?
C15 C41 H41A 109.5 . . ?
C15 C41 H41B 109.5 . . ?
C15 C41 H41C 109.5 . . ?
H41A C41 H41B 109.5 . . ?
H41A C41 H41C 109.5 . . ?
H41B C41 H41C 109.5 . . ?
C42 C21 H21A 109.5 . . ?
C42 C21 H21B 109.5 . . ?
C42 C21 H21C 109.5 . . ?
H21A C21 H21B 109.5 . . ?
H21A C21 H21C 109.5 . . ?
H21B C21 H21C 109.5 . . ?
C38 C43 H43A 109.5 . . ?
C38 C43 H43B 109.5 . . ?
C38 C43 H43C 109.5 . . ?
H43A C43 H43B 109.5 . . ?
H43A C43 H43C 109.5 . . ?
H43B C43 H43C 109.5 . . ?

loop_
_geom_bond_atom_site_label_1
_geom_bond_atom_site_label_2
_geom_bond_distance
_geom_bond_site_symmetry_2
_geom_bond_publ_flag
As1 As4 2.4597(4) . ?
As1 As2 2.6096(4) . ?
As1 Fe3 2.3446(5) . ?
As1 Fe2 2.3732(5) . ?
As4 As2 2.6080(4) . ?
As4 Fe1 2.3463(5) . ?
As4 Fe2 2.3735(5) . ?
As5 As3 2.3857(4) . ?
As5 Fe1 2.5456(5) . ?
As5 Fe3 2.5517(5) . ?
As5 Fe2 2.3117(5) . ?
As3 As2 2.3932(4) . ?
As3 Fe1 2.4810(5) . ?
As3 Fe3 2.4863(5) . ?
As2 Fe1 2.5545(5) . ?
As2 Fe3 2.5528(5) . ?
Fe1 C1 2.158(2) . ?
Fe1 C4 2.098(2) . ?
Fe1 C12 2.134(2) . ?
Fe1 C26 2.144(3) . ?
Fe1 C34 2.103(3) . ?
Fe3 C6 2.162(3) . ?
Fe3 C8 2.130(2) . ?
Fe3 C18 2.100(2) . ?
Fe3 C20 2.101(2) . ?
Fe3 C22 2.144(3) . ?
Fe2 C10 2.124(3) . ?
Fe2 C14 2.125(2) . ?
Fe2 C16 2.124(3) . ?
Fe2 C28 2.137(3) . ?
Fe2 C32 2.130(2) . ?
C1 C4 1.442(3) . ?
C1 C12 1.453(4) . ?
C1 C40 1.551(3) . ?
C4 H4 0.9500 . ?
C4 C26 1.421(4) . ?
C6 C8 1.453(4) . ?
C6 C18 1.442(4) . ?
C6 C3 1.551(4) . ?
C8 C20 1.432(4) . ?
C8 C15 1.543(4) . ?
C10 C14 1.431(4) . ?
C10 C16 1.433(4) . ?
C10 C33 1.498(4) . ?
C12 C34 1.436(4) . ?
C12 C42 1.539(4) . ?
C14 C32 1.430(4) . ?
C14 C27 1.496(4) . ?
C16 C28 1.420(4) . ?
C16 C30 1.501(4) . ?
C18 H18 0.9500 . ?
C18 C22 1.414(4) . ?
C20 H20 0.9500 . ?
C20 C22 1.420(4) . ?
C22 C23 1.522(4) . ?
C24 H24A 0.9800 . ?
C24 H24B 0.9800 . ?
C24 H24C 0.9800 . ?
C24 C42 1.545(3) . ?
C26 C34 1.423(4) . ?
C26 C38 1.525(4) . ?
C28 C32 1.427(4) . ?
C28 C25 1.491(4) . ?
C30 H30A 0.9800 . ?
C30 H30B 0.9800 . ?
C30 H30C 0.9800 . ?
C32 C36 1.501(3) . ?
C34 H34 0.9500 . ?
C36 H36A 0.9800 . ?
C36 H36B 0.9800 . ?
C36 H36C 0.9800 . ?
C38 C13 1.538(4) . ?
C38 C39 1.544(4) . ?
C38 C43 1.524(4) . ?
C40 C44 1.531(4) . ?
C40 C7 1.551(4) . ?
C40 C17 1.539(4) . ?
C42 C35 1.538(4) . ?
C42 C21 1.545(4) . ?
C44 H44A 0.9800 . ?
C44 H44B 0.9800 . ?
C44 H44C 0.9800 . ?
C11 H11A 0.9800 . ?
C11 H11B 0.9800 . ?
C11 H11C 0.9800 . ?
C11 C3 1.552(4) . ?
C23 C29 1.529(4) . ?
C23 C9 1.549(3) . ?
C23 C19 1.528(4) . ?
C3 C37 1.532(4) . ?
C3 C5 1.536(4) . ?
C25 H25A 0.9800 . ?
C25 H25B 0.9800 . ?
C25 H25C 0.9800 . ?
C13 H13A 0.9800 . ?
C13 H13B 0.9800 . ?
C13 H13C 0.9800 . ?
C27 H27A 0.9800 . ?
C27 H27B 0.9800 . ?
C27 H27C 0.9800 . ?
C7 H7A 0.9800 . ?
C7 H7B 0.9800 . ?
C7 H7C 0.9800 . ?
C29 H29A 0.9800 . ?
C29 H29B 0.9800 . ?
C29 H29C 0.9800 . ?
C15 C31 1.543(3) . ?
C15 C2 1.541(4) . ?
C15 C41 1.541(4) . ?
C31 H31A 0.9800 . ?
C31 H31B 0.9800 . ?
C31 H31C 0.9800 . ?
C2 H2A 0.9800 . ?
C2 H2B 0.9800 . ?
C2 H2C 0.9800 . ?
C33 H33A 0.9800 . ?
C33 H33B 0.9800 . ?
C33 H33C 0.9800 . ?
C17 H17A 0.9800 . ?
C17 H17B 0.9800 . ?
C17 H17C 0.9800 . ?
C35 H35A 0.9800 . ?
C35 H35B 0.9800 . ?
C35 H35C 0.9800 . ?
C9 H9A 0.9800 . ?
C9 H9B 0.9800 . ?
C9 H9C 0.9800 . ?
C37 H37A 0.9800 . ?
C37 H37B 0.9800 . ?
C37 H37C 0.9800 . ?
C19 H19A 0.9800 . ?
C19 H19B 0.9800 . ?
C19 H19C 0.9800 . ?
C39 H39A 0.9800 . ?
C39 H39B 0.9800 . ?
C39 H39C 0.9800 . ?
C5 H5A 0.9800 . ?
C5 H5B 0.9800 . ?
C5 H5C 0.9800 . ?
C41 H41A 0.9800 . ?
C41 H41B 0.9800 . ?
C41 H41C 0.9800 . ?
C21 H21A 0.9800 . ?
C21 H21B 0.9800 . ?
C21 H21C 0.9800 . ?
C43 H43A 0.9800 . ?
C43 H43B 0.9800 . ?
C43 H43C 0.9800 . ?

loop_
_geom_torsion_atom_site_label_1
_geom_torsion_atom_site_label_2
_geom_torsion_atom_site_label_3
_geom_torsion_atom_site_label_4
_geom_torsion
_geom_torsion_site_symmetry_1
_geom_torsion_site_symmetry_2
_geom_torsion_site_symmetry_3
_geom_torsion_site_symmetry_4
_geom_torsion_publ_flag
Fe1 C1 C4 C26 62.73(18) . . . . ?
Fe1 C1 C12 C34 -60.53(16) . . . . ?
Fe1 C1 C12 C42 130.0(3) . . . . ?
Fe1 C1 C40 C44 -70.9(4) . . . . ?
Fe1 C1 C40 C7 168.0(2) . . . . ?
Fe1 C1 C40 C17 51.9(4) . . . . ?
Fe1 C4 C26 C34 59.20(17) . . . . ?
Fe1 C4 C26 C38 -136.0(3) . . . . ?
Fe1 C12 C34 C26 -61.39(18) . . . . ?
Fe1 C12 C42 C24 170.01(19) . . . . ?
Fe1 C12 C42 C35 -73.9(3) . . . . ?
Fe1 C12 C42 C21 47.0(3) . . . . ?
Fe1 C26 C34 C12 61.01(18) . . . . ?
Fe1 C26 C38 C13 64.2(4) . . . . ?
Fe1 C26 C38 C39 -178.3(2) . . . . ?
Fe1 C26 C38 C43 -60.3(4) . . . . ?
Fe3 C6 C8 C20 60.65(16) . . . . ?
Fe3 C6 C8 C15 -129.7(3) . . . . ?
Fe3 C6 C18 C22 -62.65(18) . . . . ?
Fe3 C6 C3 C11 -167.9(2) . . . . ?
Fe3 C6 C3 C37 71.3(4) . . . . ?
Fe3 C6 C3 C5 -52.0(4) . . . . ?
Fe3 C8 C20 C22 61.56(18) . . . . ?
Fe3 C8 C15 C31 -171.8(2) . . . . ?
Fe3 C8 C15 C2 72.1(3) . . . . ?
Fe3 C8 C15 C41 -48.6(3) . . . . ?
Fe3 C18 C22 C20 -59.21(17) . . . . ?
Fe3 C18 C22 C23 134.5(3) . . . . ?
Fe3 C20 C22 C18 59.24(17) . . . . ?
Fe3 C20 C22 C23 -134.2(2) . . . . ?
Fe3 C22 C23 C29 63.2(3) . . . . ?
Fe3 C22 C23 C9 -179.6(2) . . . . ?
Fe3 C22 C23 C19 -61.4(4) . . . . ?
Fe2 C10 C14 C32 60.92(17) . . . . ?
Fe2 C10 C14 C27 -127.7(3) . . . . ?
Fe2 C10 C16 C28 -61.07(18) . . . . ?
Fe2 C10 C16 C30 127.4(3) . . . . ?
Fe2 C14 C32 C28 60.74(17) . . . . ?
Fe2 C14 C32 C36 -127.4(3) . . . . ?
Fe2 C16 C28 C32 -60.27(17) . . . . ?
Fe2 C16 C28 C25 127.4(3) . . . . ?
Fe2 C28 C32 C14 -60.40(17) . . . . ?
Fe2 C28 C32 C36 127.4(2) . . . . ?
C1 C4 C26 Fe1 -62.91(17) . . . . ?
C1 C4 C26 C34 -3.7(3) . . . . ?
C1 C4 C26 C38 161.1(2) . . . . ?
C1 C12 C34 Fe1 61.90(16) . . . . ?
C1 C12 C34 C26 0.5(3) . . . . ?
C1 C12 C42 C24 66.3(4) . . . . ?
C1 C12 C42 C35 -177.7(3) . . . . ?
C1 C12 C42 C21 -56.8(4) . . . . ?
C4 C1 C12 Fe1 57.81(16) . . . . ?
C4 C1 C12 C34 -2.7(3) . . . . ?
C4 C1 C12 C42 -172.2(3) . . . . ?
C4 C1 C40 C44 -159.9(2) . . . . ?
C4 C1 C40 C7 79.0(3) . . . . ?
C4 C1 C40 C17 -37.0(3) . . . . ?
C4 C26 C34 Fe1 -59.07(17) . . . . ?
C4 C26 C34 C12 1.9(3) . . . . ?
C4 C26 C38 C13 163.5(2) . . . . ?
C4 C26 C38 C39 -78.9(3) . . . . ?
C4 C26 C38 C43 39.0(4) . . . . ?
C6 C8 C20 Fe3 -62.16(16) . . . . ?
C6 C8 C20 C22 -0.6(3) . . . . ?
C6 C8 C15 C31 -68.0(3) . . . . ?
C6 C8 C15 C2 175.9(3) . . . . ?
C6 C8 C15 C41 55.1(4) . . . . ?
C6 C18 C22 Fe3 62.85(17) . . . . ?
C6 C18 C22 C20 3.6(3) . . . . ?
C6 C18 C22 C23 -162.7(2) . . . . ?
C8 C6 C18 Fe3 58.62(16) . . . . ?
C8 C6 C18 C22 -4.0(3) . . . . ?
C8 C6 C3 C11 79.6(3) . . . . ?
C8 C6 C3 C37 -41.2(4) . . . . ?
C8 C6 C3 C5 -164.5(3) . . . . ?
C8 C20 C22 Fe3 -61.07(17) . . . . ?
C8 C20 C22 C18 -1.8(3) . . . . ?
C8 C20 C22 C23 164.7(2) . . . . ?
C10 C14 C32 Fe2 -60.73(17) . . . . ?
C10 C14 C32 C28 0.0(3) . . . . ?
C10 C14 C32 C36 171.9(2) . . . . ?
C10 C16 C28 Fe2 60.61(18) . . . . ?
C10 C16 C28 C32 0.3(3) . . . . ?
C10 C16 C28 C25 -172.0(2) . . . . ?
C12 C1 C4 Fe1 -58.67(17) . . . . ?
C12 C1 C4 C26 4.1(3) . . . . ?
C12 C1 C40 C44 41.7(4) . . . . ?
C12 C1 C40 C7 -79.4(3) . . . . ?
C12 C1 C40 C17 164.5(3) . . . . ?
C14 C10 C16 Fe2 60.74(17) . . . . ?
C14 C10 C16 C28 -0.3(3) . . . . ?
C14 C10 C16 C30 -171.8(2) . . . . ?
C16 C10 C14 Fe2 -60.72(17) . . . . ?
C16 C10 C14 C32 0.2(3) . . . . ?
C16 C10 C14 C27 171.6(2) . . . . ?
C16 C28 C32 Fe2 60.19(18) . . . . ?
C16 C28 C32 C14 -0.2(3) . . . . ?
C16 C28 C32 C36 -172.4(2) . . . . ?
C18 C6 C8 Fe3 -57.91(16) . . . . ?
C18 C6 C8 C20 2.7(3) . . . . ?
C18 C6 C8 C15 172.4(2) . . . . ?
C18 C6 C3 C11 -78.4(3) . . . . ?
C18 C6 C3 C37 160.8(2) . . . . ?
C18 C6 C3 C5 37.5(3) . . . . ?
C18 C22 C23 C29 -35.8(3) . . . . ?
C18 C22 C23 C9 81.5(3) . . . . ?
C18 C22 C23 C19 -160.3(2) . . . . ?
C20 C8 C15 C31 100.5(3) . . . . ?
C20 C8 C15 C2 -15.7(3) . . . . ?
C20 C8 C15 C41 -136.4(2) . . . . ?
C20 C22 C23 C29 160.5(2) . . . . ?
C20 C22 C23 C9 -82.2(3) . . . . ?
C20 C22 C23 C19 36.0(3) . . . . ?
C30 C16 C28 Fe2 -127.8(3) . . . . ?
C30 C16 C28 C32 171.9(2) . . . . ?
C30 C16 C28 C25 -0.4(4) . . . . ?
C34 C12 C42 C24 -102.0(3) . . . . ?
C34 C12 C42 C35 14.0(3) . . . . ?
C34 C12 C42 C21 134.9(2) . . . . ?
C34 C26 C38 C13 -34.6(3) . . . . ?
C34 C26 C38 C39 83.0(3) . . . . ?
C34 C26 C38 C43 -159.1(2) . . . . ?
C38 C26 C34 Fe1 136.0(2) . . . . ?
C38 C26 C34 C12 -163.0(2) . . . . ?
C40 C1 C4 Fe1 137.7(2) . . . . ?
C40 C1 C4 C26 -159.5(2) . . . . ?
C40 C1 C12 Fe1 -142.0(3) . . . . ?
C40 C1 C12 C34 157.5(3) . . . . ?
C40 C1 C12 C42 -12.0(5) . . . . ?
C42 C12 C34 Fe1 -127.0(2) . . . . ?
C42 C12 C34 C26 171.6(2) . . . . ?
C3 C6 C8 Fe3 142.2(3) . . . . ?
C3 C6 C8 C20 -157.1(3) . . . . ?
C3 C6 C8 C15 12.5(5) . . . . ?
C3 C6 C18 Fe3 -138.1(2) . . . . ?
C3 C6 C18 C22 159.3(2) . . . . ?
C25 C28 C32 Fe2 -127.0(2) . . . . ?
C25 C28 C32 C14 172.6(2) . . . . ?
C25 C28 C32 C36 0.4(4) . . . . ?
C27 C14 C32 Fe2 127.8(3) . . . . ?
C27 C14 C32 C28 -171.4(2) . . . . ?
C27 C14 C32 C36 0.4(4) . . . . ?
C15 C8 C20 Fe3 126.6(2) . . . . ?
C15 C8 C20 C22 -171.8(2) . . . . ?
C33 C10 C14 Fe2 127.3(2) . . . . ?
C33 C10 C14 C32 -171.8(2) . . . . ?
C33 C10 C14 C27 -0.4(4) . . . . ?
C33 C10 C16 Fe2 -127.3(2) . . . . ?
C33 C10 C16 C28 171.7(2) . . . . ?
C33 C10 C16 C30 0.2(4) . . . . ?
